data_2202806
loop_
_publ_author_name
' Naokazu Yoshikawa'
' Jun Sakamoto '
' Nobuko Kanehisa '
' Yasushi Kai '
' Takeko Matsumura-Inoue '
'Hiroshi Takashima'
'Keiichi Tsukahara'

_publ_section_title
;
 (4,4'-Dimethyl-2,2'-bipyridine)chloro-(2,2':6',2''-terpyridine)-iridium(III)
 hexafluorophosphate
;
_journal_issue 10
_journal_name_full 'Acta Crystallographica Section E'
_journal_page_first m830
_journal_page_last m832
_journal_paper_doi 10.1107/S1600536803019081
_journal_volume 59
_journal_year 2003
_chemical_formula_iupac '[Ir Cl (C12 H12 N2) (C15 H11 N3)] (P F6)2'
_chemical_formula_moiety 'C27 H23 Cl Ir N5, (F6 P)2'
_chemical_formula_sum 'C27 H23 Cl F12 Ir N5 P2'
_chemical_formula_weight 935.11
_space_group_IT_number 2
_symmetry_cell_setting triclinic
_symmetry_space_group_name_Hall '-P 1'
_symmetry_space_group_name_H-M 'P -1'
_cell_angle_alpha 77.320(3)
_cell_angle_beta 79.481(3)
_cell_angle_gamma 69.1370(10)
_cell_formula_units_Z 2
_cell_length_a 10.98190(10)
_cell_length_b 13.5905(2)
_cell_length_c 14.0636(3)
_cell_measurement_reflns_used 16650
_cell_measurement_temperature 296.2
_cell_measurement_theta_max 30.5
_cell_measurement_theta_min 2.0
_cell_volume 1900.94(6)
_computing_cell_refinement PROCESS-AUTO
_computing_data_collection 'PROCESS-AUTO (Rigaku, 1998)'
_computing_data_reduction 'TEXSAN (Molecular Structure Corporation, 2000)'
_computing_molecular_graphics 'ORTEPII (Johnson, 1976)'
_computing_publication_material TEXSAN
_computing_structure_refinement 'SHELXL97 (Sheldrick, 1997)'
_computing_structure_solution 'SIR92 (Altomare et al., 1992)'
_diffrn_detector_area_resol_mean 10.00
_diffrn_measured_fraction_theta_full 30.5
_diffrn_measured_fraction_theta_max 30.5
_diffrn_measurement_device_type 'Rigaku RAXIS-RAPID Imaging Plate'
_diffrn_measurement_method \w
_diffrn_radiation_type 'Mo K\a'
_diffrn_radiation_wavelength 0.7107
_diffrn_reflns_av_R_equivalents 0.069
_diffrn_reflns_limit_h_max 15
_diffrn_reflns_limit_h_min -15
_diffrn_reflns_limit_k_max 19
_diffrn_reflns_limit_k_min -19
_diffrn_reflns_limit_l_max 19
_diffrn_reflns_limit_l_min -20
_diffrn_reflns_number 21482
_diffrn_reflns_theta_full 30.50
_diffrn_reflns_theta_max 30.50
_diffrn_reflns_theta_min 2.0
_exptl_absorpt_coefficient_mu 3.759
_exptl_absorpt_correction_T_max 0.687
_exptl_absorpt_correction_T_min 0.513
_exptl_absorpt_correction_type multi-scan
_exptl_absorpt_process_details '(ABSCOR; Higashi, 1995)'
_exptl_crystal_colour yellow
_exptl_crystal_density_diffrn 1.634
_exptl_crystal_density_method 'not measured'
_exptl_crystal_description prism
_exptl_crystal_F_000 904
_exptl_crystal_size_max 0.300
_exptl_crystal_size_mid 0.150
_exptl_crystal_size_min 0.100
_refine_diff_density_max 2.17
_refine_diff_density_min -1.06
_refine_ls_extinction_expression Fc^*^=kFc[1+0.001xFc^2^\l^3^/sin(2\q)]^-1/4^
_refine_ls_extinction_method none
_refine_ls_goodness_of_fit_ref 1.501
_refine_ls_hydrogen_treatment refU
_refine_ls_number_parameters 456
_refine_ls_number_reflns 7417
_refine_ls_R_factor_gt 0.0709
_refine_ls_shift/su_max 0.0240
_refine_ls_structure_factor_coef Fsqd
_refine_ls_weighting_details 'w = 1/[\s^2^(Fo^2^) + (0.1P)^2^] where P = (Fo^2^+2Fc^2^)/3'
_refine_ls_weighting_scheme calc
_refine_ls_wR_factor_ref 0.1564
_reflns_number_gt 7417
_reflns_number_total 11117
_reflns_threshold_expression I>2\s(I)
_cod_data_source_file ob6287.cif
_cod_data_source_block I
_cod_original_cell_volume 1900.96(6)
_cod_original_sg_symbol_H-M 'P -1         '
_cod_original_formula_sum 'C27 H23 Cl F12 Ir N5 P2 '
_cod_database_code 2202806
_cod_database_fobs_code 2202806

loop_
_symmetry_equiv_pos_as_xyz
x,y,z
-x,-y,-z

loop_
_atom_site_label
_atom_site_fract_x
_atom_site_fract_y
_atom_site_fract_z
_atom_site_U_iso_or_equiv
_atom_site_adp_type
_atom_site_calc_flag
_atom_site_refinement_flags
_atom_site_occupancy
_atom_site_disorder_assembly
_atom_site_disorder_group
_atom_site_type_symbol
Ir1 0.11871(3) 0.20635(2) 0.15412(2) 0.04600(10) Uani d . 1.00 . . Ir
Cl1 0.1788(2) 0.2250(2) -0.0169(2) 0.0674(5) Uani d . 1.00 . . Cl
P1 0.4094(3) -0.2589(2) 0.1222(3) 0.0819(8) Uani d . 1.00 . . P
P2 0.5627(4) 0.2049(3) 0.3651(3) 0.1010(10) Uani d . 1.00 . . P
F1 0.4780(7) -0.3107(7) 0.0227(7) 0.139(3) Uani d . 1.00 . . F
F2 0.4237(7) -0.3739(5) 0.1840(7) 0.134(3) Uani d . 1.00 . . F
F3 0.5482(6) -0.2704(6) 0.1450(7) 0.131(3) Uani d . 1.00 . . F
F4 0.3420(8) -0.2034(6) 0.2144(6) 0.127(2) Uani d . 1.00 . . F
F5 0.3916(7) -0.1444(5) 0.0599(6) 0.116(2) Uani d . 1.00 . . F
F6 0.2685(6) -0.2467(5) 0.0985(6) 0.108(2) Uani d . 1.00 . . F
F7 0.5423(8) 0.1910(8) 0.2598(6) 0.150(3) Uani d . 1.00 . . F
F8 0.5860(10) 0.0837(8) 0.4043(9) 0.219(6) Uani d . 1.00 . . F
F9 0.7020(10) 0.196(2) 0.3319(9) 0.278(9) Uani d . 1.00 . . F
F10 0.510(2) 0.3223(8) 0.3360(10) 0.254(7) Uani d . 1.00 . . F
F11 0.4180(10) 0.2130(10) 0.3920(10) 0.232(6) Uani d . 1.00 . . F
F12 0.590(2) 0.2110(10) 0.4684(7) 0.213(6) Uani d . 1.00 . . F
N1 0.1550(7) 0.3421(5) 0.1582(5) 0.060(2) Uani d . 1.00 . . N
N2 -0.0548(6) 0.3122(4) 0.1302(5) 0.0490(10) Uani d . 1.00 . . N
N3 0.0247(6) 0.1042(4) 0.1398(5) 0.0470(10) Uani d . 1.00 . . N
N4 0.0793(6) 0.1782(5) 0.3045(5) 0.052(2) Uani d . 1.00 . . N
N5 0.2970(6) 0.0975(5) 0.1912(5) 0.052(2) Uani d . 1.00 . . N
C1 0.0752(8) -0.0007(6) 0.1430(6) 0.055(2) Uani d . 1.00 . . C
C2 0.0015(9) -0.0598(7) 0.1301(7) 0.066(2) Uani d . 1.00 . . C
C3 -0.1298(9) -0.0068(8) 0.1125(7) 0.072(3) Uani d . 1.00 . . C
C4 -0.1830(8) 0.1031(7) 0.1100(7) 0.062(2) Uani d . 1.00 . . C
C5 -0.1052(7) 0.1574(6) 0.1222(6) 0.050(2) Uani d . 1.00 . . C
C6 -0.1513(7) 0.2752(6) 0.1160(6) 0.053(2) Uani d . 1.00 . . C
C7 -0.2739(8) 0.3478(7) 0.0994(7) 0.069(2) Uani d . 1.00 . . C
C8 -0.2941(9) 0.4550(8) 0.0955(9) 0.081(3) Uani d . 1.00 . . C
C9 -0.1961(10) 0.4904(7) 0.1106(8) 0.075(3) Uani d . 1.00 . . C
C10 -0.0747(8) 0.4153(6) 0.1269(7) 0.060(2) Uani d . 1.00 . . C
C11 0.0465(10) 0.4326(6) 0.1441(7) 0.068(2) Uani d . 1.00 . . C
C12 0.0530(10) 0.5328(7) 0.1459(8) 0.087(3) Uani d . 1.00 . . C
C13 0.1720(10) 0.5385(9) 0.1646(9) 0.099(4) Uani d . 1.00 . . C
C14 0.2780(10) 0.4490(8) 0.1776(9) 0.091(3) Uani d . 1.00 . . C
C15 0.2679(10) 0.3523(8) 0.1753(7) 0.073(3) Uani d . 1.00 . . C
C16 -0.0343(9) 0.2222(8) 0.3562(7) 0.070(2) Uani d . 1.00 . . C
C17 -0.0570(10) 0.1965(8) 0.4575(7) 0.077(3) Uani d . 1.00 . . C
C18 0.0440(10) 0.1199(9) 0.5077(7) 0.080(3) Uani d . 1.00 . . C
C19 0.1631(9) 0.0750(8) 0.4540(7) 0.070(2) Uani d . 1.00 . . C
C20 0.1793(8) 0.1032(6) 0.3523(6) 0.055(2) Uani d . 1.00 . . C
C21 0.3005(7) 0.0568(6) 0.2905(6) 0.052(2) Uani d . 1.00 . . C
C22 0.4123(8) -0.0225(7) 0.3250(7) 0.064(2) Uani d . 1.00 . . C
C23 0.5236(9) -0.0600(7) 0.2582(8) 0.075(3) Uani d . 1.00 . . C
C24 0.5200(8) -0.0184(7) 0.1612(7) 0.067(2) Uani d . 1.00 . . C
C25 0.4063(8) 0.0605(7) 0.1305(7) 0.059(2) Uani d . 1.00 . . C
C26 0.022(2) 0.0900(10) 0.6178(9) 0.111(4) Uani d . 1.00 . . C
C27 0.6440(10) -0.1460(10) 0.2960(10) 0.107(4) Uani d . 1.00 . . C
H1 0.1654 -0.0368 0.1540 0.0623(3) Uiso calc . 1.00 . . H
H2 0.0395 -0.1361 0.1326 0.1217(5) Uiso calc . 1.00 . . H
H3 -0.1833 -0.0444 0.1009 0.0693(3) Uiso calc . 1.00 . . H
H4 -0.2735 0.1408 0.0996 0.0836(4) Uiso calc . 1.00 . . H
H7 -0.3417 0.3231 0.0884 0.0441(2) Uiso calc . 1.00 . . H
H8 -0.3809 0.5068 0.0860 0.1452(6) Uiso calc . 1.00 . . H
H9 -0.2100 0.5643 0.1076 0.1643(7) Uiso calc . 1.00 . . H
H12 -0.0221 0.5984 0.1327 0.0690(3) Uiso calc . 1.00 . . H
H13 0.1757 0.6053 0.1712 0.1252(5) Uiso calc . 1.00 . . H
H14 0.3585 0.4555 0.1874 0.1060(5) Uiso calc . 1.00 . . H
H15 0.3428 0.2891 0.1860 0.0715(3) Uiso calc . 1.00 . . H
H16 -0.1035 0.2761 0.3203 0.0792(4) Uiso calc . 1.00 . . H
H17 -0.1422 0.2296 0.4930 0.0770(4) Uiso calc . 1.00 . . H
H19 0.2350 0.0254 0.4877 0.0516(3) Uiso calc . 1.00 . . H
H22 0.4132 -0.0510 0.3942 0.1208(5) Uiso calc . 1.00 . . H
H24 0.5957 -0.0420 0.1140 0.0768(4) Uiso calc . 1.00 . . H
H25 0.4057 0.0897 0.0610 0.0448(2) Uiso calc . 1.00 . . H
H26A 0.0028 0.1523 0.6479 0.1021(5) Uiso calc . 1.00 . . H
H26B 0.1001 0.0378 0.6428 0.1538(7) Uiso calc . 1.00 . . H
H26C -0.0481 0.0627 0.6376 0.1526(2) Uiso calc . 1.00 . . H
H27A 0.6770 -0.1237 0.3426 0.1059(5) Uiso calc . 1.00 . . H
H27B 0.7122 -0.1653 0.2435 0.0786(4) Uiso calc . 1.00 . . H
H27C 0.6242 -0.2105 0.3280 0.1569(8) Uiso calc . 1.00 . . H

loop_
_atom_site_aniso_label
_atom_site_aniso_U_11
_atom_site_aniso_U_22
_atom_site_aniso_U_33
_atom_site_aniso_U_12
_atom_site_aniso_U_13
_atom_site_aniso_U_23
Ir1 0.0452(2) 0.0413(2) 0.0497(2) -0.01260(10) -0.01450(10) 0.00060(10)
Cl1 0.0730(10) 0.0610(10) 0.0630(10) -0.0190(10) -0.0130(10) -0.0014(10)
P1 0.067(2) 0.0590(10) 0.121(3) -0.0110(10) -0.026(2) -0.0210(10)
P2 0.103(2) 0.116(3) 0.083(2) -0.042(2) -0.027(2) 0.009(2)
F1 0.102(5) 0.139(6) 0.164(8) 0.007(5) -0.027(5) -0.068(6)
F2 0.115(5) 0.073(4) 0.197(9) -0.022(4) -0.031(6) 0.005(4)
F3 0.074(4) 0.144(6) 0.184(8) -0.023(4) -0.048(5) -0.043(6)
F4 0.125(6) 0.120(5) 0.116(6) -0.007(5) -0.022(5) -0.028(5)
F5 0.112(5) 0.081(4) 0.155(7) -0.037(4) -0.031(5) 0.005(4)
F6 0.072(4) 0.088(4) 0.170(7) -0.022(3) -0.038(4) -0.020(4)
F7 0.136(7) 0.221(9) 0.106(6) -0.066(7) -0.045(5) -0.013(6)
F8 0.33(2) 0.146(8) 0.220(10) -0.094(10) -0.190(10) 0.039(8)
F9 0.136(8) 0.60(3) 0.170(10) -0.190(10) -0.020(8) -0.090(10)
F10 0.35(2) 0.107(7) 0.33(2) -0.047(10) -0.17(2) -0.011(9)
F11 0.119(8) 0.33(2) 0.220(10) -0.067(10) 0.025(8) -0.040(10)
F12 0.37(2) 0.240(10) 0.093(7) -0.180(10) -0.059(9) -0.004(7)
N1 0.067(4) 0.050(4) 0.066(5) -0.023(3) -0.023(4) 0.004(3)
N2 0.052(3) 0.038(3) 0.048(4) -0.003(3) -0.015(3) -0.005(3)
N3 0.041(3) 0.040(3) 0.052(4) -0.005(3) -0.008(3) -0.001(3)
N4 0.054(4) 0.048(3) 0.058(4) -0.019(3) -0.013(3) -0.007(3)
N5 0.042(3) 0.051(3) 0.063(4) -0.017(3) -0.015(3) 0.000(3)
C1 0.056(5) 0.046(4) 0.056(5) -0.011(4) -0.008(4) 0.000(3)
C2 0.066(5) 0.058(5) 0.072(6) -0.026(5) -0.003(5) -0.004(4)
C3 0.068(6) 0.088(6) 0.077(7) -0.044(5) -0.009(5) -0.014(5)
C4 0.048(4) 0.059(5) 0.080(6) -0.016(4) -0.014(4) -0.012(4)
C5 0.042(4) 0.053(4) 0.054(5) -0.012(3) -0.007(3) -0.009(3)
C6 0.043(4) 0.055(4) 0.053(5) -0.007(3) -0.010(4) -0.006(3)
C7 0.050(5) 0.069(5) 0.081(7) -0.005(4) -0.020(4) -0.015(5)
C8 0.055(5) 0.066(6) 0.100(8) 0.011(5) -0.019(5) -0.010(5)
C9 0.075(6) 0.049(5) 0.095(8) -0.003(5) -0.023(6) -0.016(5)
C10 0.063(5) 0.045(4) 0.069(6) -0.011(4) -0.016(4) -0.008(4)
C11 0.091(7) 0.048(4) 0.064(6) -0.022(5) -0.022(5) 0.000(4)
C12 0.112(9) 0.055(5) 0.090(8) -0.023(6) -0.017(7) -0.005(5)
C13 0.140(10) 0.073(7) 0.108(9) -0.064(8) -0.026(8) -0.010(6)
C14 0.126(10) 0.067(6) 0.107(9) -0.062(7) -0.029(7) -0.004(6)
C15 0.075(6) 0.070(6) 0.079(7) -0.033(5) -0.021(5) 0.006(5)
C16 0.057(5) 0.078(6) 0.070(7) -0.013(5) -0.007(5) -0.016(5)
C17 0.071(6) 0.098(7) 0.058(6) -0.024(6) -0.002(5) -0.017(5)
C18 0.093(7) 0.105(8) 0.049(6) -0.047(7) -0.009(5) -0.004(5)
C19 0.067(6) 0.080(6) 0.059(6) -0.022(5) -0.021(5) 0.001(5)
C20 0.054(4) 0.057(4) 0.054(5) -0.020(4) -0.018(4) 0.001(4)
C21 0.047(4) 0.051(4) 0.057(5) -0.016(4) -0.015(4) 0.000(4)
C22 0.058(5) 0.069(5) 0.060(6) -0.020(4) -0.021(4) 0.006(4)
C23 0.066(6) 0.063(5) 0.098(8) -0.021(5) -0.034(6) 0.001(5)
C24 0.047(5) 0.078(6) 0.070(6) -0.013(4) -0.011(4) -0.009(5)
C25 0.049(4) 0.070(5) 0.062(6) -0.024(4) -0.008(4) -0.010(4)
C26 0.130(10) 0.140(10) 0.061(7) -0.050(10) -0.022(7) 0.007(8)
C27 0.053(6) 0.116(10) 0.120(10) 0.009(6) -0.028(7) 0.004(8)

loop_
_atom_type_symbol
_atom_type_description
_atom_type_scat_dispersion_real
_atom_type_scat_dispersion_imag
_atom_type_scat_source
C C 0.003 0.002
;International Tables for Crystallography
(1992, Vol. C, Tables 4.2.6.8 and 6.1.1.4)
;
H H 0.000 0.000
;International Tables for Crystallography
(1992, Vol. C, Table 6.1.1.4)
;
N N 0.006 0.003
;International Tables for Crystallography
(1992, Vol. C, Tables 4.2.6.8 and 6.1.1.4)
;
Ir Ir -1.444 7.990
;International Tables for Crystallography
(1992, Vol. C, Tables 4.2.6.8 and 6.1.1.4)
;
Cl Cl 0.148 0.159
;International Tables for Crystallography
(1992, Vol. C, Tables 4.2.6.8 and 6.1.1.4)
;
P P 0.102 0.094
;International Tables for Crystallography
(1992, Vol. C, Tables 4.2.6.8 and 6.1.1.4)
;
F F 0.017 0.010
;International Tables for Crystallography
(1992, Vol. C, Tables 4.2.6.8 and 6.1.1.4)
;

loop_
_geom_angle_atom_site_label_1
_geom_angle_atom_site_label_2
_geom_angle_atom_site_label_3
_geom_angle
_geom_angle_publ_flag
Cl1 Ir1 N1 90.9(2) yes
Cl1 Ir1 N2 88.8(2) yes
Cl1 Ir1 N3 87.9(2) yes
Cl1 Ir1 N4 175.2(2) yes
Cl1 Ir1 N5 95.8(2) yes
N1 Ir1 N2 80.5(3) yes
N1 Ir1 N3 161.6(2) yes
N1 Ir1 N4 91.3(3) yes
N1 Ir1 N5 98.1(3) yes
N2 Ir1 N3 81.2(2) yes
N2 Ir1 N4 95.8(2) yes
N2 Ir1 N5 175.2(3) yes
N3 Ir1 N4 91.4(3) yes
N3 Ir1 N5 100.3(3) yes
N4 Ir1 N5 79.6(2) yes
F1 P1 F2 90.7(5) no
F1 P1 F3 89.1(5) no
F1 P1 F4 177.1(4) no
F1 P1 F5 89.2(4) no
F1 P1 F6 90.7(5) no
F2 P1 F3 89.6(4) no
F2 P1 F4 92.2(5) no
F2 P1 F5 178.4(5) no
F2 P1 F6 90.7(4) no
F3 P1 F4 91.3(5) no
F3 P1 F5 91.9(4) no
F3 P1 F6 179.7(5) no
F4 P1 F5 87.9(4) no
F4 P1 F6 88.9(5) no
F5 P1 F6 87.8(4) no
F7 P2 F8 90.7(7) no
F7 P2 F9 91.3(7) no
F7 P2 F10 89.3(8) no
F7 P2 F11 84.5(7) no
F7 P2 F12 176.2(6) no
F8 P2 F9 96.8(10) no
F8 P2 F10 167.6(9) no
F8 P2 F11 83.2(8) no
F8 P2 F12 95.0(10) no
F9 P2 F11 175.7(9) no
F9 P2 F12 86.9(8) no
F10 P2 F11 84.5(9) no
F10 P2 F12 94.2(8) no
F11 P2 F12 97.4(8) no
Ir1 N1 C11 112.6(7) no
Ir1 N1 C15 128.5(5) no
C11 N1 C15 118.9(8) no
Ir1 N2 C6 117.8(4) no
Ir1 N2 C10 119.6(6) no
C6 N2 C10 122.6(6) no
Ir1 N3 C1 127.6(6) no
Ir1 N3 C5 112.6(5) no
C1 N3 C16 125.9(6) no
Ir1 N4 C20 114.9(5) no
C16 N4 C20 119.1(7) no
Ir1 N5 C21 114.8(4) no
Ir1 N5 C25 127.6(5) no
C21 N5 C25 117.6(6) no
N3 C1 C2 121.8(7) no
N3 C1 H1 119.4 no
C2 C1 H1 118.8 no
C1 C2 C3 118.8(8) no
C1 C2 H2 120.8 no
C3 C2 H2 120.3 no
C2 C3 C4 119.0(10) no
C2 C3 H3 121.4 no
C4 C3 H3 119.2 no
C3 C4 C5 119.1(8) no
C3 C4 H4 120.8 no
C5 C4 H4 120.1 no
N3 C5 C4 121.1(7) no
N3 C5 C6 115.8(8) no
C4 C5 C6 123.1(6) no
N2 C6 C5 112.6(6) no
N2 C6 C7 118.9(8) no
C5 C6 C7 128.5(9) no
C6 C7 C8 118.4(10) no
C6 C7 H7 119.6 no
C8 C7 H7 121.9 no
C7 C8 C9 121.8(8) no
C7 C8 H8 119.2 no
C9 C8 H8 118.9 no
C8 C9 C10 118.0(9) no
C8 C9 H9 121.7 no
C10 C9 H9 120.2 no
N2 C10 C9 120.3(9) no
N2 C10 C11 111.3(6) no
C9 C10 C11 128.4(8) no
N1 C11 C10 116.0(8) no
N1 C11 C12 120.0(10) no
C10 C11 C12 123.6(8) no
C11 C12 C13 118.2(9) no
C11 C12 H12 121.4 no
C13 C12 H12 120.3 no
C12 C13 C14 120.0(10) no
C12 C13 H13 118.7 no
C14 C13 H13 120.6 no
C13 C14 C15 119.0(10) no
C13 C14 H14 118.9 no
C15 C14 H14 121.8 no
N1 C15 C14 122.5(8) no
N1 C15 H15 118.6 no
C14 C15 H15 118.9 no
N4 C16 C17 123.3(8) no
N4 C16 H16 117.3 no
C17 C16 H16 119.4 no
C16 C17 C18 118.4(8) no
C16 C17 H17 121.1 no
C18 C17 H17 120.5 no
C17 C18 C19 118.3(8) no
C17 C18 C26 119.6(9) no
C19 C18 C26 122.1(10) no
C18 C19 C20 120.5(8) no
C18 C19 H19 119.4 no
C20 C19 H19 120.1 no
N4 C20 C19 120.3(7) no
N4 C20 C21 116.1(7) no
C19 C20 C21 123.6(7) no
N5 C21 C20 114.4(6) no
N5 C21 C22 120.8(7) no
C20 C21 C22 124.8(7) no
C21 C22 C23 119.5(8) no
C21 C22 H22 120.1 no
C23 C22 H22 120.4 no
C22 C23 C24 119.3(8) no
C22 C23 C27 118.9(10) no
C24 C23 C27 121.8(9) no
C23 C24 C25 119.1(8) no
C23 C24 H24 120.8 no
C25 C24 H24 120.1 no
N5 C25 C24 123.8(8) no
N5 C25 H25 118.3 no
C24 C25 H25 117.9 no
C18 C26 H26A 109.9 no
C18 C26 H26B 110.8 no
C18 C26 H26C 111.7 no
H26A C26 H26B 107.1 no
H26A C26 H26C 108.5 no
H26B C26 H26C 108.6 no
C23 C27 H27A 111.9 no
C23 C27 H27B 110.8 no
C23 C27 H27C 111.1 no
H27A C27 H27B 108.5 no
H27A C27 H27C 108.0 no
H27B C27 H27C 106.4 no

loop_
_geom_bond_atom_site_label_1
_geom_bond_atom_site_label_2
_geom_bond_site_symmetry_1
_geom_bond_site_symmetry_2
_geom_bond_distance
_geom_bond_publ_flag
Ir1 Cl1 . . 2.357(2) yes
Ir1 N1 . . 2.036(8) yes
Ir1 N2 . . 1.971(5) yes
Ir1 N3 . . 2.062(7) yes
Ir1 N4 . . 2.057(7) yes
Ir1 N5 . . 2.065(6) yes
P1 F1 . . 1.640(10) no
P1 F2 . . 1.582(7) no
P1 F3 . . 1.560(9) no
P1 F4 . . 1.574(9) no
P1 F5 . . 1.573(7) no
P1 F6 . . 1.586(8) no
P2 F7 . . 1.600(10) no
P2 F8 . . 1.560(10) no
P2 F9 . . 1.480(10) no
P2 F10 . . 1.481(10) no
P2 F11 . . 1.530(10) no
P2 F12 . . 1.560(10) no
N1 C11 . . 1.381(10) no
N1 C15 . . 1.360(10) no
N2 C6 . . 1.380(10) no
N2 C10 . . 1.330(10) no
N3 C1 . . 1.327(9) no
N3 C5 . . 1.391(9) no
N4 C16 . . 1.330(10) no
N4 C20 . . 1.367(9) no
N5 C21 . . 1.390(10) no
N5 C25 . . 1.344(10) no
C1 C2 . . 1.38(2) no
C1 H1 . . 0.960 no
C2 C3 . . 1.400(10) no
C2 H2 . . 0.965 no
C3 C4 . . 1.390(10) no
C3 H3 . . 0.958 no
C4 C5 . . 1.360(10) no
C4 H4 . . 0.964 no
C5 C6 . . 1.490(10) no
C6 C7 . . 1.380(10) no
C7 C8 . . 1.380(10) no
C7 H7 . . 0.967 no
C8 C9 . . 1.39(2) no
C8 H8 . . 0.975 no
C9 C10 . . 1.380(10) no
C9 H9 . . 0.953 no
C10 C11 . . 1.50(2) no
C11 C12 . . 1.39(2) no
C12 C13 . . 1.41(2) no
C12 H12 . . 0.985 no
C13 C14 . . 1.36(2) no
C13 H13 . . 0.947 no
C14 C15 . . 1.37(2) no
C14 H14 . . 0.952 no
C15 H15 . . 0.961 no
C16 C17 . . 1.390(10) no
C16 H16 . . 0.975 no
C17 C18 . . 1.400(10) no
C17 H17 . . 0.977 no
C18 C19 . . 1.390(10) no
C18 C26 . . 1.51(2) no
C19 C20 . . 1.390(10) no
C19 H19 . . 0.960 no
C20 C21 . . 1.460(10) no
C21 C22 . . 1.400(10) no
C22 C23 . . 1.410(10) no
C22 H22 . . 0.966 no
C23 C24 . . 1.360(10) no
C23 C27 . . 1.510(10) no
C24 C25 . . 1.390(10) no
C24 H24 . . 0.968 no
C25 H25 . . 0.971 no
C26 H26A . . 0.965 no
C26 H26B . . 0.964 no
C26 H26C . . 0.947 no
C27 H27A . . 0.946 no
C27 H27B . . 0.966 no
C27 H27C . . 0.971 no

loop_
_geom_contact_atom_site_label_1
_geom_contact_atom_site_label_2
_geom_contact_distance
_geom_contact_site_symmetry_2
Cl1 F3 3.387(8) 2_655
F1 C7 3.29(2) 2_555
F1 C8 3.360(10) 1_645
F1 C15 3.550(10) 2_655
F2 C14 3.35(2) 1_545
F2 C8 3.360(10) 1_645
F2 C13 3.44(2) 1_545
F3 C9 3.520(10) 1_645
F5 C25 3.420(10) 2_655
F5 C4 3.430(10) 2_555
F5 C24 3.590(10) 2_655
F6 C4 3.240(10) 2_555
F6 C13 3.34(2) 1_545
F6 C7 3.350(10) 2_555
F7 C4 3.340(10) 1_655
F8 C19 3.48(2) 2_656
F9 C16 3.13(2) 1_655
F9 C6 3.320(10) 1_655
F9 C5 3.330(10) 1_655
F9 C17 3.45(2) 1_655
F9 C4 3.47(2) 1_655
F9 C7 3.49(2) 1_655
F12 C22 3.430(10) 2_656
C1 C26 3.430(10) 2_556
C1 C3 3.520(10) 2_555
C2 C26 3.45(2) 2_556
C2 C3 3.500(10) 2_555

loop_
_geom_torsion_atom_site_label_1
_geom_torsion_atom_site_label_2
_geom_torsion_atom_site_label_3
_geom_torsion_atom_site_label_4
_geom_torsion
_geom_torsion_publ_flag
Ir1 N1 C11 C10 -1.1(9) no
Ir1 N1 C11 C12 179.2(7) no
Ir1 N1 C15 C14 -178.9(8) no
Ir1 N2 C6 C5 0.3(8) no
Ir1 N2 C6 C7 179.8(6) no
Ir1 N2 C10 C9 -179.7(7) no
Ir1 N2 C10 C11 -0.6(9) no
Ir1 N3 C1 C2 -178.5(6) no
Ir1 N3 C5 C4 179.5(6) no
Ir1 N3 C5 C6 0.6(8) no
Ir1 N4 C16 C17 177.1(9) no
Ir1 N4 C20 C19 -178.2(8) no
Ir1 N4 C20 C21 2.0(10) no
Ir1 N5 C21 C20 -3.0(10) no
Ir1 N5 C21 C22 175.9(8) no
Ir1 N5 C25 C24 -175.6(8) no
Cl1 Ir1 N1 C11 89.2(6) no
Cl1 Ir1 N1 C15 -92.8(8) no
Cl1 Ir1 N2 C6 88.0(5) no
Cl1 Ir1 N2 C10 -91.1(6) no
Cl1 Ir1 N3 C1 88.7(6) no
Cl1 Ir1 N3 C5 -89.4(5) no
Cl1 Ir1 N4 C16 -160(2) no
Cl1 Ir1 N4 C20 16(3) no
Cl1 Ir1 N5 C21 -174.8(6) no
Cl1 Ir1 N5 C25 3.1(8) no
N1 Ir1 N2 C6 179.1(6) no
N1 Ir1 N2 C10 0.0(6) no
N1 Ir1 N3 C1 175.1(8) no
N1 Ir1 N3 C5 -2.0(10) no
N1 Ir1 N4 C16 82.3(9) no
N1 Ir1 N4 C20 -101.0(7) no
N1 Ir1 N5 C21 93.4(6) no
N1 Ir1 N5 C25 -88.7(8) no
N1 C11 C10 N2 1.0(10) no
N1 C11 C10 C9 -179.9(9) no
N1 C11 C12 C13 -1.0(10) no
N1 C15 C14 C13 1.0(10) no
N2 Ir1 N1 C11 0.6(6) no
N2 Ir1 N1 C15 178.6(8) no
N2 Ir1 N3 C1 177.8(7) no
N2 Ir1 N3 C5 -0.3(5) no
N2 Ir1 N4 C16 1.8(9) no
N2 Ir1 N4 C20 178.5(7) no
N2 Ir1 N5 C21 21(3) no
N2 Ir1 N5 C25 -160(3) no
N2 C6 C5 N3 -0.6(9) no
N2 C6 C5 C4 -179.5(8) no
N2 C6 C7 C8 1.0(10) no
N2 C10 C9 C8 -1.0(10) no
N2 C10 C11 C12 -179.2(9) no
N3 Ir1 N1 C11 3.0(10) no
N3 Ir1 N1 C15 -178.8(7) no
N3 Ir1 N2 C6 0.0(5) no
N3 Ir1 N2 C10 -179.1(6) no
N3 Ir1 N4 C16 -79.5(9) no
N3 Ir1 N4 C20 97.2(7) no
N3 Ir1 N5 C21 -86.0(6) no
N3 Ir1 N5 C25 92.0(8) no
N3 C1 C2 C3 .0(10) no
N3 C5 C4 C3 -1.0(10) no
N3 C5 C6 C7 -180.0(8) no
N4 Ir1 N1 C11 -95.1(6) no
N4 Ir1 N1 C15 82.9(8) no
N4 Ir1 N2 C6 -90.5(6) no
N4 Ir1 N2 C10 90.4(6) no
N4 Ir1 N3 C1 -86.5(6) no
N4 Ir1 N3 C5 95.4(5) no
N4 Ir1 N5 C21 3.6(6) no
N4 Ir1 N5 C25 -178.5(9) no
N4 C16 C17 C18 .0(10) no
N4 C20 C19 C18 2.0(10) no
N4 C20 C21 N5 1.0(10) no
N4 C20 C21 C22 -178.4(9) no
N5 Ir1 N1 C11 -174.8(6) no
N5 Ir1 N1 C15 3.2(8) no
N5 Ir1 N2 C6 -108(3) no
N5 Ir1 N2 C10 72(3) no
N5 Ir1 N3 C1 -6.9(7) no
N5 Ir1 N3 C5 175.1(5) no
N5 Ir1 N4 C16 -179.7(9) no
N5 Ir1 N4 C20 -3.0(7) no
N5 C21 C20 C19 -178.7(10) no
N5 C21 C22 C23 1.0(10) no
N5 C25 C24 C23 -1.0(10) no
C1 N3 C5 C4 1.0(10) no
C1 N3 C5 C6 -177.7(7) no
C1 C2 C3 C4 .0(10) no
C2 C1 N3 C5 .0(10) no
C2 C3 C4 C5 1.0(10) no
C3 C4 C5 C6 177.0(8) no
C4 C5 C6 C7 1.0(10) no
C5 C6 N2 C10 179.4(7) no
C5 C6 C7 C8 -179.2(9) no
C6 N2 C10 C9 1.0(10) no
C6 N2 C10 C11 -179.7(7) no
C6 C7 C8 C9 -1.0(10) no
C7 C6 N2 C10 -1.0(10) no
C7 C8 C9 C10 2.0(10) no
C8 C9 C10 C11 179.4(9) no
C9 C10 C11 C12 .0(10) no
C10 C11 N1 C15 -179.3(8) no
C10 C11 C12 C13 178.9(10) no
C11 N1 C15 C14 -1.0(10) no
C11 C12 C13 C14 1.0(10) no
C12 C11 N1 C15 1.0(10) no
C12 C13 C14 C15 -1.0(10) no
C16 N4 C20 C19 -1.0(10) no
C16 N4 C20 C21 179.0(9) no
C16 C17 C18 C19 1.0(10) no
C16 C17 C18 C26 -179.0(10) no
C17 C16 N4 C20 .0(10) no
C17 C18 C19 C20 -2.0(10) no
C18 C19 C20 C21 -178.0(10) no
C19 C20 C21 C22 1.0(10) no
C20 C19 C18 C26 179.0(10) no
C20 C21 N5 C25 178.3(9) no
C20 C21 C22 C23 -179.0(10) no
C21 N5 C25 C24 2.0(10) no
C21 C22 C23 C24 .0(10) no
C21 C22 C23 C27 -179.0(10) no
C22 C21 N5 C25 -2.0(10) no
C22 C23 C24 C25 .0(10) no
C25 C24 C23 C27 179.0(10) no
C25 C24 C23 C27 179.0(10) no
